data_4337033
loop_
_publ_author_name
'Chung-Yen Lu'
'Wen-Feng Liaw'

_publ_section_title
;
 Formation Pathway of Roussin's Red Ester (RRE) via the Reaction of a
 {Fe(NO)2}10 Dinitrosyliron Complex (DNIC) and Thiol: Facile Synthetic
 Route for Synthesizing Cysteine-Containing DNIC
;
_journal_name_full 'Inorganic Chemistry'
_journal_page_first 13918
_journal_page_last 13926
_journal_paper_doi 10.1021/ic402364p
_journal_volume 52
_journal_year 2013
_chemical_formula_moiety 'C52 H96 Fe2 N6 O22 S4'
_chemical_formula_sum 'C52 H96 Fe2 N6 O22 S4'
_chemical_formula_weight 1397.29
_chemical_name_systematic
;
 ?
;
_space_group_IT_number 2
_symmetry_cell_setting triclinic
_symmetry_space_group_name_Hall '-P 1'
_symmetry_space_group_name_H-M 'P -1'
_atom_sites_solution_hydrogens geom
_atom_sites_solution_primary direct
_atom_sites_solution_secondary difmap
_audit_creation_method SHELXL-97
_cell_angle_alpha 107.632(7)
_cell_angle_beta 95.624(9)
_cell_angle_gamma 97.094(10)
_cell_formula_units_Z 1
_cell_length_a 8.203(3)
_cell_length_b 13.821(5)
_cell_length_c 15.719(4)
_cell_measurement_reflns_used 0
_cell_measurement_temperature 200(2)
_cell_measurement_theta_max 0
_cell_measurement_theta_min 0
_cell_volume 1668.0(10)
_computing_molecular_graphics 'Ortep-3 for Windows (Farrugia, 1997)'
_computing_publication_material 'WinGX publication routines (Farrugia, 1999)'
_computing_structure_refinement 'SHELXL-97 (Sheldrick, 1997)'
_computing_structure_solution 'SHELXS-86 (Sheldrick, 1986)'
_diffrn_ambient_temperature 200(2)
_diffrn_measured_fraction_theta_full 0.969
_diffrn_measured_fraction_theta_max 0.969
_diffrn_radiation_monochromator graphite
_diffrn_radiation_source 'fine-focus sealed tube'
_diffrn_radiation_type MoK\a
_diffrn_radiation_wavelength 0.71073
_diffrn_reflns_av_R_equivalents 0.0880
_diffrn_reflns_av_sigmaI/netI 0.1699
_diffrn_reflns_limit_h_max 9
_diffrn_reflns_limit_h_min -9
_diffrn_reflns_limit_k_max 16
_diffrn_reflns_limit_k_min -16
_diffrn_reflns_limit_l_max 18
_diffrn_reflns_limit_l_min -18
_diffrn_reflns_number 12922
_diffrn_reflns_theta_full 25.12
_diffrn_reflns_theta_max 25.12
_diffrn_reflns_theta_min 1.57
_exptl_absorpt_coefficient_mu 0.635
_exptl_absorpt_correction_T_max 0.9629
_exptl_absorpt_correction_T_min 0.8421
_exptl_absorpt_correction_type multi-scan
_exptl_crystal_colour black
_exptl_crystal_density_diffrn 1.391
_exptl_crystal_description prism
_exptl_crystal_F_000 742
_exptl_crystal_size_max 0.28
_exptl_crystal_size_mid 0.25
_exptl_crystal_size_min 0.06
_refine_diff_density_max 0.968
_refine_diff_density_min -0.383
_refine_diff_density_rms 0.089
_refine_ls_extinction_method none
_refine_ls_goodness_of_fit_ref 1.014
_refine_ls_hydrogen_treatment constr
_refine_ls_matrix_type full
_refine_ls_number_parameters 388
_refine_ls_number_reflns 5769
_refine_ls_number_restraints 0
_refine_ls_restrained_S_all 1.014
_refine_ls_R_factor_all 0.1751
_refine_ls_R_factor_gt 0.0759
_refine_ls_shift/su_max 0.001
_refine_ls_shift/su_mean 0.000
_refine_ls_structure_factor_coef Fsqd
_refine_ls_weighting_details 'calc w=1/[\s^2^(Fo^2^)+(0.0803P)^2^+0.0000P] where P=(Fo^2^+2Fc^2^)/3'
_refine_ls_weighting_scheme calc
_refine_ls_wR_factor_gt 0.1621
_refine_ls_wR_factor_ref 0.2021
_reflns_number_gt 2774
_reflns_number_total 5769
_reflns_threshold_expression >2sigma(I)
_cod_data_source_file ic402364p_si_002_4.cif
_cod_data_source_block complex_5
_cod_original_cell_volume 1668.0(9)
_cod_database_code 4337033

loop_
_symmetry_equiv_pos_as_xyz
'x, y, z'
'-x, -y, -z'

loop_
_atom_site_label
_atom_site_type_symbol
_atom_site_fract_x
_atom_site_fract_y
_atom_site_fract_z
_atom_site_U_iso_or_equiv
_atom_site_adp_type
_atom_site_occupancy
_atom_site_symmetry_multiplicity
_atom_site_calc_flag
_atom_site_refinement_flags
C1 C 0.2829(8) 0.3701(5) 0.9899(4) 0.0375(18) Uani 1 1 d .
H1A H 0.1840 0.3449 1.0132 0.045 Uiso 1 1 calc R
H1B H 0.2582 0.4289 0.9700 0.045 Uiso 1 1 calc R
C2 C 0.3166(9) 0.2862(6) 0.9110(4) 0.0419(19) Uani 1 1 d .
H2A H 0.4093 0.3135 0.8845 0.050 Uiso 1 1 calc R
H2B H 0.3517 0.2304 0.9322 0.050 Uiso 1 1 calc R
C3 C 0.1984(8) 0.3688(5) 1.3055(4) 0.0310(17) Uani 1 1 d .
C4 C 0.3190(8) 0.4550(5) 1.3382(5) 0.0342(18) Uani 1 1 d .
H4 H 0.3888 0.4726 1.2985 0.041 Uiso 1 1 calc R
C5 C 0.3405(9) 0.5158(5) 1.4263(5) 0.0407(19) Uani 1 1 d .
H5 H 0.4257 0.5742 1.4470 0.049 Uiso 1 1 calc R
C6 C 0.2419(10) 0.4939(6) 1.4843(5) 0.045(2) Uani 1 1 d .
H6 H 0.2587 0.5356 1.5458 0.053 Uiso 1 1 calc R
C7 C 0.1175(10) 0.4108(6) 1.4532(5) 0.049(2) Uani 1 1 d .
H7 H 0.0458 0.3964 1.4933 0.059 Uiso 1 1 calc R
C8 C 0.0945(8) 0.3485(5) 1.3660(5) 0.0385(19) Uani 1 1 d .
H8 H 0.0077 0.2910 1.3459 0.046 Uiso 1 1 calc R
C9 C -0.2032(10) 0.2796(6) 0.9430(6) 0.061(3) Uani 1 1 d .
H9A H -0.1234 0.3185 0.9977 0.073 Uiso 1 1 calc R
H9B H -0.3105 0.2606 0.9623 0.073 Uiso 1 1 calc R
C10 C -0.2258(11) 0.3454(7) 0.8864(6) 0.066(3) Uani 1 1 d .
H10A H -0.3023 0.3058 0.8305 0.079 Uiso 1 1 calc R
H10B H -0.2767 0.4046 0.9191 0.079 Uiso 1 1 calc R
C11 C -0.0860(11) 0.4384(6) 0.8053(6) 0.058(2) Uani 1 1 d .
H11A H -0.1308 0.5016 0.8347 0.069 Uiso 1 1 calc R
H11B H -0.1647 0.3977 0.7507 0.069 Uiso 1 1 calc R
C12 C 0.0763(10) 0.4668(6) 0.7789(6) 0.057(2) Uani 1 1 d .
H12A H 0.0641 0.5106 0.7399 0.069 Uiso 1 1 calc R
H12B H 0.1558 0.5068 0.8334 0.069 Uiso 1 1 calc R
C13 C 0.2877(10) 0.3940(7) 0.7026(5) 0.059(3) Uani 1 1 d .
H13A H 0.3746 0.4271 0.7554 0.071 Uiso 1 1 calc R
H13B H 0.2815 0.4417 0.6669 0.071 Uiso 1 1 calc R
C14 C 0.3352(12) 0.2983(6) 0.6470(5) 0.057(2) Uani 1 1 d .
H14A H 0.2468 0.2639 0.5951 0.068 Uiso 1 1 calc R
H14B H 0.4385 0.3149 0.6230 0.068 Uiso 1 1 calc R
C15 C 0.3945(10) 0.1370(6) 0.6447(6) 0.058(2) Uani 1 1 d .
H15A H 0.4933 0.1476 0.6151 0.070 Uiso 1 1 calc R
H15B H 0.2993 0.1007 0.5972 0.070 Uiso 1 1 calc R
C16 C 0.4260(10) 0.0744(7) 0.7051(6) 0.060(2) Uani 1 1 d .
H16A H 0.4597 0.0094 0.6698 0.073 Uiso 1 1 calc R
H16B H 0.5192 0.1125 0.7532 0.073 Uiso 1 1 calc R
C17 C 0.3163(10) 0.0017(6) 0.8062(5) 0.048(2) Uani 1 1 d .
H17A H 0.3926 0.0484 0.8595 0.057 Uiso 1 1 calc R
H17B H 0.3695 -0.0589 0.7795 0.057 Uiso 1 1 calc R
C18 C 0.1550(10) -0.0328(6) 0.8353(5) 0.054(2) Uani 1 1 d .
H18A H 0.0772 -0.0780 0.7819 0.065 Uiso 1 1 calc R
H18B H 0.1758 -0.0725 0.8770 0.065 Uiso 1 1 calc R
C19 C -0.0790(10) 0.0260(7) 0.8896(6) 0.056(2) Uani 1 1 d .
H19A H -0.0866 -0.0268 0.9204 0.067 Uiso 1 1 calc R
H19B H -0.1498 -0.0028 0.8302 0.067 Uiso 1 1 calc R
C20 C -0.1388(12) 0.1206(6) 0.9453(5) 0.063(3) Uani 1 1 d .
H20A H -0.2505 0.1012 0.9598 0.075 Uiso 1 1 calc R
H20B H -0.0625 0.1525 1.0027 0.075 Uiso 1 1 calc R
C21 C 0.1050(9) -0.0070(6) 1.3781(5) 0.045(2) Uani 1 1 d .
H21A H 0.0243 -0.0055 1.3276 0.054 Uiso 1 1 calc R
H21B H 0.0674 0.0300 1.4353 0.054 Uiso 1 1 calc R
C22 C 0.2659(9) 0.1467(5) 1.3846(5) 0.0386(19) Uani 1 1 d .
H22A H 0.2278 0.1806 1.4426 0.046 Uiso 1 1 calc R
H22B H 0.1897 0.1550 1.3354 0.046 Uiso 1 1 calc R
C23 C 0.4391(8) 0.1966(5) 1.3841(4) 0.0326(18) Uani 1 1 d .
H23A H 0.4799 0.1609 1.3276 0.039 Uiso 1 1 calc R
H23B H 0.4399 0.2695 1.3878 0.039 Uiso 1 1 calc R
C24 C 0.7122(9) 0.2152(5) 1.4542(5) 0.0385(19) Uani 1 1 d .
H24A H 0.7343 0.2830 1.4449 0.046 Uiso 1 1 calc R
H24B H 0.7440 0.1630 1.4026 0.046 Uiso 1 1 calc R
C25 C 0.8104(9) 0.2179(5) 1.5394(5) 0.044(2) Uani 1 1 d .
H25A H 0.9273 0.2482 1.5418 0.053 Uiso 1 1 calc R
H25B H 0.7657 0.2615 1.5914 0.053 Uiso 1 1 calc R
C26 C 0.8890(10) 0.1148(6) 1.6263(5) 0.053(2) Uani 1 1 d .
H26A H 0.8317 0.1483 1.6772 0.063 Uiso 1 1 calc R
H26B H 1.0032 0.1531 1.6364 0.063 Uiso 1 1 calc R
N1 N 0.5809(8) 0.3171(4) 1.2279(4) 0.0421(16) Uani 1 1 d .
N2 N 0.4115(8) 0.1710(5) 1.0743(4) 0.0442(17) Uani 1 1 d .
N3 N 0.1698(6) 0.2431(4) 0.8403(3) 0.0288(14) Uani 1 1 d .
H3A H 0.1961 0.1924 0.7939 0.043 Uiso 1 1 calc R
H3B H 0.1384 0.2938 0.8197 0.043 Uiso 1 1 calc R
H3C H 0.0848 0.2167 0.8640 0.043 Uiso 1 1 calc R
O1 O 0.6988(7) 0.3209(5) 1.2778(4) 0.0668(18) Uani 1 1 d .
O2 O 0.4303(8) 0.0866(4) 1.0388(4) 0.0720(19) Uani 1 1 d .
O3 O -0.1457(7) 0.1919(4) 0.8979(3) 0.0573(15) Uani 1 1 d .
O4 O -0.0730(7) 0.3819(4) 0.8636(4) 0.0597(16) Uani 1 1 d .
O5 O 0.1380(7) 0.3777(4) 0.7321(3) 0.0551(15) Uani 1 1 d .
O6 O 0.3601(7) 0.2312(4) 0.6959(4) 0.0600(16) Uani 1 1 d .
O7 O 0.2886(7) 0.0515(4) 0.7442(4) 0.0547(15) Uani 1 1 d .
O8 O 0.0855(7) 0.0517(4) 0.8777(3) 0.0583(16) Uani 1 1 d .
O9 O 0.2628(6) 0.0421(4) 1.3731(3) 0.0399(13) Uani 1 1 d .
O10 O 0.5428(6) 0.1906(3) 1.4595(3) 0.0394(13) Uani 1 1 d .
O11 O 0.8028(6) 0.1167(4) 1.5443(3) 0.0436(13) Uani 1 1 d .
S1 S 0.4582(2) 0.41315(14) 1.07924(12) 0.0357(5) Uani 1 1 d .
S2 S 0.1719(2) 0.28237(15) 1.19513(13) 0.0432(5) Uani 1 1 d .
Fe1 Fe 0.42389(13) 0.28841(8) 1.14628(7) 0.0348(3) Uani 1 1 d .

loop_
_atom_site_aniso_label
_atom_site_aniso_U_11
_atom_site_aniso_U_22
_atom_site_aniso_U_33
_atom_site_aniso_U_23
_atom_site_aniso_U_13
_atom_site_aniso_U_12
C1 0.035(5) 0.040(5) 0.036(5) 0.013(4) -0.007(3) 0.008(4)
C2 0.035(5) 0.056(5) 0.033(5) 0.011(4) 0.003(4) 0.010(4)
C3 0.025(4) 0.034(4) 0.040(5) 0.017(3) 0.002(3) 0.012(3)
C4 0.029(4) 0.035(5) 0.044(5) 0.022(4) 0.007(4) 0.002(4)
C5 0.040(5) 0.026(4) 0.051(5) 0.010(4) 0.005(4) -0.006(4)
C6 0.057(6) 0.033(5) 0.048(5) 0.015(4) 0.019(4) 0.012(4)
C7 0.062(6) 0.047(6) 0.058(6) 0.032(5) 0.036(5) 0.024(5)
C8 0.027(4) 0.028(4) 0.069(6) 0.024(4) 0.015(4) 0.010(4)
C9 0.035(5) 0.028(5) 0.099(7) -0.011(5) -0.002(5) 0.013(4)
C10 0.047(6) 0.089(8) 0.079(7) 0.045(6) 0.028(5) 0.013(5)
C11 0.080(7) 0.032(5) 0.061(6) 0.018(4) 0.001(5) 0.010(5)
C12 0.045(6) 0.034(5) 0.089(7) 0.008(5) 0.008(5) 0.023(4)
C13 0.047(6) 0.094(8) 0.044(5) 0.035(5) 0.007(4) 0.003(5)
C14 0.093(7) 0.032(5) 0.044(5) 0.015(4) 0.012(5) -0.004(5)
C15 0.043(5) 0.055(6) 0.071(7) 0.005(5) 0.030(5) 0.010(5)
C16 0.044(6) 0.086(7) 0.064(6) 0.036(5) 0.025(5) 0.014(5)
C17 0.065(6) 0.033(5) 0.046(5) 0.014(4) 0.003(4) 0.012(4)
C18 0.054(6) 0.032(5) 0.071(6) 0.007(4) 0.005(5) 0.015(4)
C19 0.048(6) 0.064(6) 0.067(6) 0.038(5) 0.011(5) 0.008(5)
C20 0.095(8) 0.047(6) 0.051(6) 0.030(5) 0.001(5) -0.001(5)
C21 0.033(5) 0.057(6) 0.052(5) 0.031(4) 0.002(4) 0.003(4)
C22 0.045(5) 0.032(5) 0.040(5) 0.014(4) 0.000(4) 0.012(4)
C23 0.040(5) 0.023(4) 0.040(5) 0.012(3) 0.011(4) 0.011(3)
C24 0.032(5) 0.035(5) 0.053(5) 0.020(4) 0.010(4) 0.004(4)
C25 0.042(5) 0.042(5) 0.050(5) 0.023(4) -0.002(4) -0.002(4)
C26 0.044(5) 0.059(6) 0.060(6) 0.037(5) -0.011(4) -0.003(4)
N1 0.036(4) 0.047(4) 0.046(4) 0.022(3) -0.003(3) 0.004(3)
N2 0.055(5) 0.034(4) 0.048(4) 0.014(3) 0.013(3) 0.015(3)
N3 0.025(3) 0.030(3) 0.028(3) 0.005(3) 0.001(3) 0.006(3)
O1 0.042(4) 0.093(5) 0.072(4) 0.048(4) -0.009(3) -0.007(3)
O2 0.104(5) 0.039(4) 0.072(4) 0.006(3) 0.021(4) 0.029(4)
O3 0.056(4) 0.058(4) 0.058(4) 0.017(3) 0.010(3) 0.011(3)
O4 0.062(4) 0.047(4) 0.066(4) 0.015(3) 0.000(3) 0.008(3)
O5 0.057(4) 0.058(4) 0.050(4) 0.022(3) 0.003(3) -0.002(3)
O6 0.055(4) 0.063(4) 0.058(4) 0.013(3) 0.016(3) 0.005(3)
O7 0.052(4) 0.050(4) 0.061(4) 0.018(3) 0.005(3) 0.007(3)
O8 0.058(4) 0.055(4) 0.061(4) 0.020(3) 0.008(3) 0.004(3)
O9 0.033(3) 0.036(3) 0.055(3) 0.021(2) 0.008(2) 0.006(2)
O10 0.037(3) 0.048(3) 0.041(3) 0.028(3) 0.004(2) 0.003(3)
O11 0.039(3) 0.037(3) 0.055(4) 0.022(3) -0.007(3) 0.000(2)
S1 0.0372(12) 0.0335(11) 0.0332(11) 0.0104(8) -0.0035(9) 0.0009(9)
S2 0.0380(12) 0.0402(13) 0.0455(13) 0.0102(9) 0.0003(9) -0.0027(10)
Fe1 0.0411(7) 0.0317(7) 0.0315(7) 0.0096(5) 0.0018(5) 0.0089(5)

loop_
_atom_type_symbol
_atom_type_description
_atom_type_scat_dispersion_real
_atom_type_scat_dispersion_imag
_atom_type_scat_source
C C 0.0033 0.0016 'International Tables Vol C Tables 4.2.6.8 and 6.1.1.4'
H H 0.0000 0.0000 'International Tables Vol C Tables 4.2.6.8 and 6.1.1.4'
N N 0.0061 0.0033 'International Tables Vol C Tables 4.2.6.8 and 6.1.1.4'
O O 0.0106 0.0060 'International Tables Vol C Tables 4.2.6.8 and 6.1.1.4'
S S 0.1246 0.1234 'International Tables Vol C Tables 4.2.6.8 and 6.1.1.4'
Fe Fe 0.3463 0.8444 'International Tables Vol C Tables 4.2.6.8 and 6.1.1.4'

loop_
_geom_angle_atom_site_label_1
_geom_angle_atom_site_label_2
_geom_angle_atom_site_label_3
_geom_angle
_geom_angle_site_symmetry_1
_geom_angle_site_symmetry_3
C2 C1 S1 111.5(5) . .
C2 C1 H1A 109.3 . .
S1 C1 H1A 109.3 . .
C2 C1 H1B 109.3 . .
S1 C1 H1B 109.3 . .
H1A C1 H1B 108.0 . .
N3 C2 C1 112.6(6) . .
N3 C2 H2A 109.1 . .
C1 C2 H2A 109.1 . .
N3 C2 H2B 109.1 . .
C1 C2 H2B 109.1 . .
H2A C2 H2B 107.8 . .
C4 C3 C8 117.0(7) . .
C4 C3 S2 124.2(5) . .
C8 C3 S2 118.8(6) . .
C5 C4 C3 121.5(6) . .
C5 C4 H4 119.2 . .
C3 C4 H4 119.2 . .
C6 C5 C4 120.8(7) . .
C6 C5 H5 119.6 . .
C4 C5 H5 119.6 . .
C5 C6 C7 119.1(7) . .
C5 C6 H6 120.5 . .
C7 C6 H6 120.5 . .
C8 C7 C6 121.3(7) . .
C8 C7 H7 119.4 . .
C6 C7 H7 119.4 . .
C7 C8 C3 120.3(7) . .
C7 C8 H8 119.8 . .
C3 C8 H8 119.8 . .
O3 C9 C10 111.6(8) . .
O3 C9 H9A 109.3 . .
C10 C9 H9A 109.3 . .
O3 C9 H9B 109.3 . .
C10 C9 H9B 109.3 . .
H9A C9 H9B 108.0 . .
O4 C10 C9 111.3(7) . .
O4 C10 H10A 109.4 . .
C9 C10 H10A 109.4 . .
O4 C10 H10B 109.4 . .
C9 C10 H10B 109.4 . .
H10A C10 H10B 108.0 . .
O4 C11 C12 111.5(7) . .
O4 C11 H11A 109.3 . .
C12 C11 H11A 109.3 . .
O4 C11 H11B 109.3 . .
C12 C11 H11B 109.3 . .
H11A C11 H11B 108.0 . .
O5 C12 C11 110.3(7) . .
O5 C12 H12A 109.6 . .
C11 C12 H12A 109.6 . .
O5 C12 H12B 109.6 . .
C11 C12 H12B 109.6 . .
H12A C12 H12B 108.1 . .
O5 C13 C14 112.5(7) . .
O5 C13 H13A 109.1 . .
C14 C13 H13A 109.1 . .
O5 C13 H13B 109.1 . .
C14 C13 H13B 109.1 . .
H13A C13 H13B 107.8 . .
O6 C14 C13 111.9(7) . .
O6 C14 H14A 109.2 . .
C13 C14 H14A 109.2 . .
O6 C14 H14B 109.2 . .
C13 C14 H14B 109.2 . .
H14A C14 H14B 107.9 . .
O6 C15 C16 108.8(7) . .
O6 C15 H15A 109.9 . .
C16 C15 H15A 109.9 . .
O6 C15 H15B 109.9 . .
C16 C15 H15B 109.9 . .
H15A C15 H15B 108.3 . .
O7 C16 C15 112.7(7) . .
O7 C16 H16A 109.1 . .
C15 C16 H16A 109.1 . .
O7 C16 H16B 109.1 . .
C15 C16 H16B 109.1 . .
H16A C16 H16B 107.8 . .
O7 C17 C18 110.6(7) . .
O7 C17 H17A 109.5 . .
C18 C17 H17A 109.5 . .
O7 C17 H17B 109.5 . .
C18 C17 H17B 109.5 . .
H17A C17 H17B 108.1 . .
O8 C18 C17 109.8(6) . .
O8 C18 H18A 109.7 . .
C17 C18 H18A 109.7 . .
O8 C18 H18B 109.7 . .
C17 C18 H18B 109.7 . .
H18A C18 H18B 108.2 . .
O8 C19 C20 109.5(7) . .
O8 C19 H19A 109.8 . .
C20 C19 H19A 109.8 . .
O8 C19 H19B 109.8 . .
C20 C19 H19B 109.8 . .
H19A C19 H19B 108.2 . .
O3 C20 C19 110.3(7) . .
O3 C20 H20A 109.6 . .
C19 C20 H20A 109.6 . .
O3 C20 H20B 109.6 . .
C19 C20 H20B 109.6 . .
H20A C20 H20B 108.1 . .
O9 C21 C26 110.3(6) . 2_658
O9 C21 H21A 109.6 . .
C26 C21 H21A 109.6 2_658 .
O9 C21 H21B 109.6 . .
C26 C21 H21B 109.6 2_658 .
H21A C21 H21B 108.1 . .
O9 C22 C23 109.9(6) . .
O9 C22 H22A 109.7 . .
C23 C22 H22A 109.7 . .
O9 C22 H22B 109.7 . .
C23 C22 H22B 109.7 . .
H22A C22 H22B 108.2 . .
O10 C23 C22 108.4(5) . .
O10 C23 H23A 110.0 . .
C22 C23 H23A 110.0 . .
O10 C23 H23B 110.0 . .
C22 C23 H23B 110.0 . .
H23A C23 H23B 108.4 . .
O10 C24 C25 108.7(5) . .
O10 C24 H24A 109.9 . .
C25 C24 H24A 109.9 . .
O10 C24 H24B 109.9 . .
C25 C24 H24B 109.9 . .
H24A C24 H24B 108.3 . .
O11 C25 C24 109.7(6) . .
O11 C25 H25A 109.7 . .
C24 C25 H25A 109.7 . .
O11 C25 H25B 109.7 . .
C24 C25 H25B 109.7 . .
H25A C25 H25B 108.2 . .
O11 C26 C21 109.4(6) . 2_658
O11 C26 H26A 109.8 . .
C21 C26 H26A 109.8 2_658 .
O11 C26 H26B 109.8 . .
C21 C26 H26B 109.8 2_658 .
H26A C26 H26B 108.2 . .
O1 N1 Fe1 168.2(6) . .
O2 N2 Fe1 164.3(6) . .
C2 N3 H3A 109.5 . .
C2 N3 H3B 109.5 . .
H3A N3 H3B 109.5 . .
C2 N3 H3C 109.5 . .
H3A N3 H3C 109.5 . .
H3B N3 H3C 109.5 . .
C9 O3 C20 114.2(7) . .
C11 O4 C10 114.6(7) . .
C13 O5 C12 115.9(7) . .
C15 O6 C14 113.9(6) . .
C17 O7 C16 114.6(6) . .
C18 O8 C19 113.0(6) . .
C22 O9 C21 112.2(5) . .
C24 O10 C23 112.3(5) . .
C26 O11 C25 112.3(5) . .
C1 S1 Fe1 101.3(2) . .
C3 S2 Fe1 107.3(2) . .
N1 Fe1 N2 112.4(3) . .
N1 Fe1 S2 113.5(2) . .
N2 Fe1 S2 102.4(2) . .
N1 Fe1 S1 106.1(2) . .
N2 Fe1 S1 112.8(2) . .
S2 Fe1 S1 109.75(8) . .

loop_
_geom_bond_atom_site_label_1
_geom_bond_atom_site_label_2
_geom_bond_distance
_geom_bond_site_symmetry_2
C1 C2 1.495(9) .
C1 S1 1.812(6) .
C1 H1A 0.9900 .
C1 H1B 0.9900 .
C2 N3 1.483(8) .
C2 H2A 0.9900 .
C2 H2B 0.9900 .
C3 C4 1.379(9) .
C3 C8 1.404(9) .
C3 S2 1.758(7) .
C4 C5 1.366(9) .
C4 H4 0.9500 .
C5 C6 1.353(9) .
C5 H5 0.9500 .
C6 C7 1.368(10) .
C6 H6 0.9500 .
C7 C8 1.361(10) .
C7 H7 0.9500 .
C8 H8 0.9500 .
C9 O3 1.372(8) .
C9 C10 1.467(11) .
C9 H9A 0.9900 .
C9 H9B 0.9900 .
C10 O4 1.412(9) .
C10 H10A 0.9900 .
C10 H10B 0.9900 .
C11 O4 1.377(8) .
C11 C12 1.475(11) .
C11 H11A 0.9900 .
C11 H11B 0.9900 .
C12 O5 1.411(8) .
C12 H12A 0.9900 .
C12 H12B 0.9900 .
C13 O5 1.372(8) .
C13 C14 1.469(10) .
C13 H13A 0.9900 .
C13 H13B 0.9900 .
C14 O6 1.393(8) .
C14 H14A 0.9900 .
C14 H14B 0.9900 .
C15 O6 1.387(8) .
C15 C16 1.491(10) .
C15 H15A 0.9900 .
C15 H15B 0.9900 .
C16 O7 1.383(8) .
C16 H16A 0.9900 .
C16 H16B 0.9900 .
C17 O7 1.371(8) .
C17 C18 1.510(10) .
C17 H17A 0.9900 .
C17 H17B 0.9900 .
C18 O8 1.379(8) .
C18 H18A 0.9900 .
C18 H18B 0.9900 .
C19 O8 1.397(8) .
C19 C20 1.505(11) .
C19 H19A 0.9900 .
C19 H19B 0.9900 .
C20 O3 1.407(8) .
C20 H20A 0.9900 .
C20 H20B 0.9900 .
C21 O9 1.407(8) .
C21 C26 1.477(10) 2_658
C21 H21A 0.9900 .
C21 H21B 0.9900 .
C22 O9 1.398(7) .
C22 C23 1.502(9) .
C22 H22A 0.9900 .
C22 H22B 0.9900 .
C23 O10 1.419(7) .
C23 H23A 0.9900 .
C23 H23B 0.9900 .
C24 O10 1.405(7) .
C24 C25 1.481(9) .
C24 H24A 0.9900 .
C24 H24B 0.9900 .
C25 O11 1.419(7) .
C25 H25A 0.9900 .
C25 H25B 0.9900 .
C26 O11 1.417(7) .
C26 C21 1.477(10) 2_658
C26 H26A 0.9900 .
C26 H26B 0.9900 .
N1 O1 1.169(7) .
N1 Fe1 1.644(6) .
N2 O2 1.168(7) .
N2 Fe1 1.658(6) .
N3 H3A 0.9100 .
N3 H3B 0.9100 .
N3 H3C 0.9100 .
S1 Fe1 2.281(2) .
S2 Fe1 2.275(2) .
